data_4078355
loop_
_publ_author_name
'Werner, Helmut'
'Gevert, Olaf'
'Haquette, Pierre'

_publ_section_title
;
 Five- and Six-Coordinate Bis(alkynyl)rhodium(III) Complexes Containing a
 Rh&#x2212;SnPh3Bond
;
_journal_issue 4
_journal_name_full Organometallics
_journal_page_first 803
_journal_paper_doi 10.1021/om960970o
_journal_volume 16
_journal_year 1997
_chemical_formula_sum 'C44 H54 Cl2 P3 Rh Sn'
_chemical_formula_weight 968.28
_chemical_name_systematic
; 
 ? 
;
_space_group_IT_number 14
_symmetry_cell_setting monoclinic
_symmetry_Int_Tables_number 14
_symmetry_space_group_name_Hall '-P 2yn'
_symmetry_space_group_name_H-M 'P 1 21/n 1'
_atom_sites_solution_hydrogens geom
_atom_sites_solution_primary direct
_atom_sites_solution_secondary difmap
_audit_creation_method SHELXL
_cell_angle_alpha 90.00
_cell_angle_beta 98.5(2)
_cell_angle_gamma 90.00
_cell_formula_units_Z 4
_cell_length_a 9.783(3)
_cell_length_b 19.220(6)
_cell_length_c 24.25(8)
_cell_measurement_reflns_used 25
_cell_measurement_temperature 293(2)
_cell_measurement_theta_max 15
_cell_measurement_theta_min 10
_cell_volume 4510(15)
_computing_cell_refinement 'CAD4 (Enraf-Nonius)'
_computing_data_collection 'CAD4 (Enraf-Nonius)'
_computing_data_reduction 'BEGIN (SDP)'
_computing_structure_refinement 'SHELXL-93 (Sheldrick, 1993)'
_computing_structure_solution 'SHELXS-86 (Sheldrick, 1990)'
_diffrn_ambient_temperature 293(2)
_diffrn_measurement_device 'CAD4 (Enraf-Nonius)'
_diffrn_measurement_method 'Omega-Theta scans'
_diffrn_radiation_monochromator graphite
_diffrn_radiation_source 'fine-focus sealed tube'
_diffrn_radiation_type 'Mo K\a'
_diffrn_radiation_wavelength 0.70930
_diffrn_reflns_av_R_equivalents 0.0084
_diffrn_reflns_av_sigmaI/netI 0.0154
_diffrn_reflns_limit_h_max 8
_diffrn_reflns_limit_h_min 0
_diffrn_reflns_limit_k_max 21
_diffrn_reflns_limit_k_min 0
_diffrn_reflns_limit_l_max 26
_diffrn_reflns_limit_l_min -26
_diffrn_reflns_number 5937
_diffrn_reflns_theta_max 22.94
_diffrn_reflns_theta_min 2.00
_diffrn_standards_decay_% 6.4
_diffrn_standards_interval_time 60
_diffrn_standards_number 2
_exptl_absorpt_coefficient_mu 1.172
_exptl_absorpt_correction_T_max 1.0
_exptl_absorpt_correction_T_min 0.9516
_exptl_absorpt_correction_type none
_exptl_crystal_colour white
_exptl_crystal_density_diffrn 1.426
_exptl_crystal_description prism
_exptl_crystal_F_000 1968
_exptl_crystal_size_max 0.45
_exptl_crystal_size_mid 0.30
_exptl_crystal_size_min 0.20
_refine_diff_density_max 0.413
_refine_diff_density_min -0.542
_refine_ls_extinction_method none
_refine_ls_goodness_of_fit_all 1.078
_refine_ls_goodness_of_fit_obs 1.070
_refine_ls_hydrogen_treatment refxyz
_refine_ls_matrix_type full
_refine_ls_number_parameters 469
_refine_ls_number_reflns 5510
_refine_ls_number_restraints 0
_refine_ls_restrained_S_all 1.089
_refine_ls_restrained_S_obs 1.070
_refine_ls_R_factor_all 0.0349
_refine_ls_R_factor_obs 0.0290
_refine_ls_shift/esd_max -0.002
_refine_ls_shift/esd_mean 0.000
_refine_ls_structure_factor_coef Fsqd
_refine_ls_weighting_details 'w=1/[\s^2^(Fo^2^)+(0.0404P)^2^+5.4926P] where P=(Fo^2^+2Fc^2^)/3'
_refine_ls_weighting_scheme calc
_refine_ls_wR_factor_all 0.0788
_refine_ls_wR_factor_obs 0.0725
_reflns_number_observed 4889
_reflns_number_total 5511
_reflns_observed_criterion >2sigma(I)
_cod_data_source_file om803.cif
_cod_data_source_block 3
_cod_depositor_comments
;
The following automatic conversions were performed:

'_refine_ls_weighting_scheme' value 'calc
w=1/[\s^2^(Fo^2^)+(0.0404P)^2^+5.4926P] where P=(Fo^2^+2Fc^2^)/3' was
changed to 'calc'. New tag '_refine_ls_weighting_details' was
created. The value of the new tag was set to
'w=1/[\s^2^(Fo^2^)+(0.0404P)^2^+5.4926P] where P=(Fo^2^+2Fc^2^)/3'.

Automatic conversion script
Id: cif_fix_values 3143 2015-03-26 13:38:13Z robertas 
;
_cod_original_cell_volume 4510(9)
_cod_database_code 4078355

loop_
_symmetry_equiv_pos_as_xyz
'x, y, z'
'x+1/2, -y+1/2, z+1/2'
'-x, -y, -z'
'-x-1/2, y-1/2, -z-1/2'

loop_
_atom_site_aniso_label
_atom_site_aniso_U_11
_atom_site_aniso_U_22
_atom_site_aniso_U_33
_atom_site_aniso_U_23
_atom_site_aniso_U_13
_atom_site_aniso_U_12
Cl1 0.238(3) 0.178(2) 0.141(2) -0.024(2) 0.106(2) -0.002(2)
Cl2 0.185(3) 0.273(4) 0.126(2) -0.061(2) 0.061(2) 0.026(3)
C90 0.135(7) 0.160(8) 0.125(6) 0.033(6) 0.031(5) 0.046(6)
Rh 0.0401(2) 0.0362(2) 0.0309(2) 0.00075(12) 0.01238(13) -0.00150(13)
Sn 0.0440(2) 0.0368(2) 0.0390(2) 0.00231(11) 0.01234(13) -0.00059(12)
P1 0.0525(8) 0.0505(6) 0.0440(6) 0.0033(5) 0.0114(5) -0.0162(5)
P2 0.0498(8) 0.0586(7) 0.0431(6) -0.0037(5) 0.0032(5) -0.0047(6)
P3 0.0701(10) 0.0446(6) 0.0485(6) 0.0036(5) 0.0204(6) 0.0121(6)
C1 0.047(3) 0.042(2) 0.038(2) 0.002(2) 0.013(2) -0.001(2)
C2 0.060(3) 0.043(2) 0.044(2) 0.003(2) 0.015(2) -0.004(2)
C3 0.049(3) 0.042(2) 0.040(2) 0.002(2) 0.009(2) 0.001(2)
C4 0.051(3) 0.051(2) 0.038(2) 0.005(2) 0.015(2) 0.000(2)
C10 0.059(4) 0.038(2) 0.042(2) 0.002(2) 0.023(2) -0.001(2)
C11 0.081(4) 0.071(3) 0.053(3) -0.007(2) 0.024(3) -0.021(3)
C12 0.142(7) 0.091(4) 0.048(3) -0.017(3) 0.028(3) -0.026(4)
C13 0.141(7) 0.066(3) 0.077(4) -0.004(3) 0.072(4) 0.002(4)
C14 0.078(4) 0.065(3) 0.095(4) 0.013(3) 0.053(4) 0.015(3)
C15 0.057(4) 0.064(3) 0.066(3) 0.009(2) 0.025(3) 0.008(2)
C20 0.046(3) 0.045(2) 0.039(2) 0.007(2) 0.013(2) 0.001(2)
C21 0.109(5) 0.068(3) 0.073(3) -0.021(3) 0.051(3) -0.031(3)
C22 0.108(5) 0.083(4) 0.088(4) -0.009(3) 0.062(4) -0.038(4)
C23 0.072(4) 0.077(3) 0.058(3) 0.002(3) 0.036(3) 0.002(3)
C24 0.101(5) 0.089(4) 0.067(3) -0.034(3) 0.046(3) -0.024(4)
C25 0.067(4) 0.080(3) 0.067(3) -0.022(3) 0.037(3) -0.028(3)
C30 0.080(4) 0.063(3) 0.083(4) 0.012(3) 0.022(3) -0.028(3)
C31 0.079(4) 0.074(3) 0.051(3) -0.005(2) 0.003(2) -0.029(3)
C32 0.045(4) 0.086(4) 0.078(3) 0.008(3) 0.012(3) -0.013(3)
C33 0.050(4) 0.113(5) 0.087(4) -0.004(3) 0.014(3) -0.024(3)
C34 0.094(4) 0.062(3) 0.057(3) -0.013(2) -0.001(3) -0.011(3)
C35 0.082(4) 0.087(4) 0.052(3) 0.001(3) -0.008(3) 0.013(3)
C36 0.106(5) 0.052(3) 0.073(3) -0.007(2) 0.028(3) 0.008(3)
C37 0.067(4) 0.089(4) 0.092(4) -0.004(3) 0.023(3) 0.031(3)
C38 0.117(5) 0.063(3) 0.070(3) 0.023(3) 0.026(3) 0.018(3)
C40 0.052(3) 0.044(2) 0.054(3) 0.007(2) 0.015(2) 0.000(2)
C41 0.072(4) 0.060(3) 0.084(4) -0.013(3) 0.036(3) -0.019(3)
C42 0.080(5) 0.086(4) 0.108(5) -0.006(3) 0.050(4) -0.026(3)
C43 0.066(4) 0.073(4) 0.099(4) 0.009(3) 0.015(3) -0.026(3)
C44 0.071(4) 0.046(3) 0.085(4) -0.001(2) 0.005(3) -0.014(3)
C45 0.062(4) 0.051(3) 0.061(3) -0.002(2) 0.016(2) -0.006(2)
C50 0.044(3) 0.049(2) 0.049(2) -0.005(2) 0.008(2) 0.002(2)
C51 0.063(4) 0.063(3) 0.062(3) -0.007(2) 0.022(2) 0.000(2)
C52 0.070(4) 0.100(5) 0.078(4) -0.027(3) 0.037(3) -0.006(3)
C53 0.058(4) 0.097(5) 0.121(5) -0.043(4) 0.020(4) 0.017(3)
C54 0.074(4) 0.074(4) 0.093(4) -0.012(3) 0.002(3) 0.027(3)
C55 0.062(4) 0.056(3) 0.066(3) -0.003(2) 0.008(2) 0.013(2)
C60 0.046(3) 0.042(2) 0.046(2) 0.007(2) 0.005(2) 0.000(2)
C61 0.071(4) 0.076(3) 0.044(3) 0.011(2) 0.009(2) 0.001(3)
C62 0.087(5) 0.103(4) 0.050(3) 0.005(3) 0.021(3) -0.007(4)
C63 0.092(5) 0.085(4) 0.050(3) 0.006(3) -0.005(3) -0.009(3)
C64 0.069(4) 0.069(3) 0.068(3) 0.001(3) -0.010(3) 0.003(3)
C65 0.071(4) 0.051(3) 0.051(3) 0.001(2) 0.007(2) -0.001(2)

loop_
_atom_site_label
_atom_site_type_symbol
_atom_site_fract_x
_atom_site_fract_y
_atom_site_fract_z
_atom_site_U_iso_or_equiv
_atom_site_thermal_displace_type
_atom_site_occupancy
_atom_site_calc_flag
_atom_site_refinement_flags
Cl1 Cl -0.2847(3) 1.0369(2) 0.98345(11) 0.1779(11) Uani 1 d .
Cl2 Cl -0.3728(3) 1.0748(2) 1.08390(11) 0.1910(13) Uani 1 d .
C90 C -0.3182(9) 1.0099(5) 1.0461(3) 0.139(3) Uani 1 d .
H90A H -0.3884(9) 0.9739(5) 1.0407(3) 0.166 Uiso 1 calc R
H90B H -0.2351(9) 0.9897(5) 1.0666(3) 0.166 Uiso 1 calc R
Rh Rh 0.07945(3) 0.856082(15) 0.646464(11) 0.03502(11) Uani 1 d .
Sn Sn 0.16333(3) 0.733277(13) 0.686874(11) 0.03932(11) Uani 1 d .
P1 P 0.28732(13) 0.90282(6) 0.68942(4) 0.0486(3) Uani 1 d .
P2 P -0.09262(13) 0.79944(6) 0.58702(4) 0.0509(3) Uani 1 d .
P3 P -0.03516(14) 0.96494(6) 0.63733(5) 0.0532(3) Uani 1 d .
C1 C -0.0089(4) 0.8513(2) 0.7169(2) 0.0418(10) Uani 1 d .
C2 C -0.0599(5) 0.8550(2) 0.7593(2) 0.0484(11) Uani 1 d .
C3 C 0.1765(5) 0.8608(2) 0.5777(2) 0.0436(10) Uani 1 d .
C4 C 0.2371(5) 0.8637(2) 0.5378(2) 0.0460(10) Uani 1 d .
C10 C -0.1168(5) 0.8607(2) 0.8104(2) 0.0450(11) Uani 1 d .
C11 C -0.0337(6) 0.8806(3) 0.8590(2) 0.0666(14) Uani 1 d .
H11 H 0.0594(6) 0.8897(3) 0.8584(2) 0.080 Uiso 1 calc R
C12 C -0.0868(8) 0.8870(3) 0.9085(2) 0.092(2) Uani 1 d .
H12 H -0.0287(8) 0.8990(3) 0.9410(2) 0.111 Uiso 1 calc R
C13 C -0.2246(9) 0.8759(3) 0.9099(3) 0.089(2) Uani 1 d .
H13 H -0.2607(9) 0.8821(3) 0.9429(3) 0.107 Uiso 1 calc R
C14 C -0.3075(7) 0.8558(3) 0.8632(3) 0.075(2) Uani 1 d .
H14 H -0.4005(7) 0.8468(3) 0.8643(3) 0.090 Uiso 1 calc R
C15 C -0.2546(6) 0.8484(2) 0.8135(2) 0.0608(13) Uani 1 d .
H15 H -0.3132(6) 0.8349(2) 0.7815(2) 0.073 Uiso 1 calc R
C20 C 0.3176(4) 0.8627(2) 0.4928(2) 0.0426(10) Uani 1 d .
C21 C 0.4192(6) 0.9109(3) 0.4892(2) 0.080(2) Uani 1 d .
H21 H 0.4362(6) 0.9452(3) 0.5164(2) 0.095 Uiso 1 calc R
C22 C 0.4977(7) 0.9097(3) 0.4455(2) 0.088(2) Uani 1 d .
H22 H 0.5667(7) 0.9427(3) 0.4443(2) 0.106 Uiso 1 calc R
C23 C 0.4745(6) 0.8615(3) 0.4055(2) 0.0666(14) Uani 1 d .
H23 H 0.5243(6) 0.8616(3) 0.3756(2) 0.080 Uiso 1 calc R
C24 C 0.3775(6) 0.8126(3) 0.4092(2) 0.082(2) Uani 1 d .
H24 H 0.3630(6) 0.7779(3) 0.3823(2) 0.099 Uiso 1 calc R
C25 C 0.2993(5) 0.8130(3) 0.4521(2) 0.0687(15) Uani 1 d .
H25 H 0.2328(5) 0.7787(3) 0.4533(2) 0.082 Uiso 1 calc R
C30 C 0.3372(6) 0.9859(3) 0.6614(2) 0.074(2) Uani 1 d .
H30A H 0.3256(36) 0.9835(7) 0.6215(2) 0.112 Uiso 1 calc R
H30B H 0.4322(12) 0.9955(9) 0.6755(12) 0.112 Uiso 1 calc R
H30C H 0.2800(25) 1.0223(4) 0.6726(13) 0.112 Uiso 1 calc R
C31 C 0.3082(5) 0.9183(3) 0.7641(2) 0.0686(14) Uani 1 d .
H31A H 0.3015(36) 0.8750(3) 0.7832(2) 0.103 Uiso 1 calc R
H31B H 0.2370(22) 0.9493(14) 0.7724(2) 0.103 Uiso 1 calc R
H31C H 0.3970(15) 0.9388(17) 0.7761(3) 0.103 Uiso 1 calc R
C32 C 0.4413(5) 0.8529(3) 0.6803(2) 0.0693(14) Uani 1 d .
H32A H 0.4445(19) 0.8466(16) 0.6412(2) 0.104 Uiso 1 calc R
H32B H 0.4382(18) 0.8083(7) 0.6978(13) 0.104 Uiso 1 calc R
H32C H 0.5223(5) 0.8777(9) 0.6969(13) 0.104 Uiso 1 calc R
C33 C -0.2474(5) 0.7718(3) 0.6147(2) 0.083(2) Uani 1 d .
H33A H -0.2873(24) 0.8110(5) 0.6310(15) 0.124 Uiso 1 calc R
H33B H -0.2233(9) 0.7367(15) 0.6426(12) 0.124 Uiso 1 calc R
H33C H -0.3130(18) 0.7532(19) 0.5850(4) 0.124 Uiso 1 calc R
C34 C -0.0401(6) 0.7215(2) 0.5530(2) 0.0719(15) Uani 1 d .
H34A H 0.0405(23) 0.7315(6) 0.5361(13) 0.108 Uiso 1 calc R
H34B H -0.1138(15) 0.7068(11) 0.5248(11) 0.108 Uiso 1 calc R
H34C H -0.0195(37) 0.6851(6) 0.5801(3) 0.108 Uiso 1 calc R
C35 C -0.1593(6) 0.8495(3) 0.5246(2) 0.075(2) Uani 1 d .
H35A H -0.0845(8) 0.8614(16) 0.5048(8) 0.113 Uiso 1 calc R
H35B H -0.2023(34) 0.8913(10) 0.5353(2) 0.113 Uiso 1 calc R
H35C H -0.2261(28) 0.8221(8) 0.5010(7) 0.113 Uiso 1 calc R
C36 C 0.0055(6) 1.0222(2) 0.6975(2) 0.075(2) Uani 1 d .
H36A H 0.1005(12) 1.0363(15) 0.7009(9) 0.113 Uiso 1 calc R
H36B H -0.0096(37) 0.9978(7) 0.7307(3) 0.113 Uiso 1 calc R
H36C H -0.0530(27) 1.0625(9) 0.6927(7) 0.113 Uiso 1 calc R
C37 C -0.2223(5) 0.9622(3) 0.6360(2) 0.082(2) Uani 1 d .
H37A H -0.2643(7) 0.9387(18) 0.6028(9) 0.122 Uiso 1 calc R
H37B H -0.2576(8) 1.0087(3) 0.6362(17) 0.122 Uiso 1 calc R
H37C H -0.2433(6) 0.9376(18) 0.6682(9) 0.122 Uiso 1 calc R
C38 C -0.0132(6) 1.0210(3) 0.5788(2) 0.082(2) Uani 1 d .
H38A H -0.0549(36) 0.9995(10) 0.5447(3) 0.124 Uiso 1 calc R
H38B H 0.0836(6) 1.0279(17) 0.5778(10) 0.124 Uiso 1 calc R
H38C H -0.0565(36) 1.0650(8) 0.5831(9) 0.124 Uiso 1 calc R
C40 C 0.0031(5) 0.6572(2) 0.6979(2) 0.0494(11) Uani 1 d .
C41 C -0.0893(5) 0.6675(3) 0.7353(2) 0.0693(14) Uani 1 d .
H41 H -0.0868(5) 0.7092(3) 0.7550(2) 0.083 Uiso 1 calc R
C42 C -0.1851(6) 0.6173(3) 0.7442(3) 0.088(2) Uani 1 d .
H42 H -0.2455(6) 0.6252(3) 0.7697(3) 0.105 Uiso 1 calc R
C43 C -0.1908(6) 0.5556(3) 0.7150(2) 0.079(2) Uani 1 d .
H43 H -0.2552(6) 0.5217(3) 0.7207(2) 0.095 Uiso 1 calc R
C44 C -0.1020(6) 0.5444(2) 0.6779(2) 0.0680(14) Uani 1 d .
H44 H -0.1066(6) 0.5031(2) 0.6577(2) 0.082 Uiso 1 calc R
C45 C -0.0049(5) 0.5939(2) 0.6697(2) 0.0573(12) Uani 1 d .
H45 H 0.0566(5) 0.5847(2) 0.6448(2) 0.069 Uiso 1 calc R
C50 C 0.3006(4) 0.6713(2) 0.6433(2) 0.0470(10) Uani 1 d .
C51 C 0.3465(5) 0.6925(3) 0.5942(2) 0.0612(13) Uani 1 d .
H51 H 0.3133(5) 0.7340(3) 0.5775(2) 0.073 Uiso 1 calc R
C52 C 0.4399(6) 0.6537(3) 0.5698(2) 0.080(2) Uani 1 d .
H52 H 0.4677(6) 0.6684(3) 0.5366(2) 0.096 Uiso 1 calc R
C53 C 0.4917(6) 0.5929(4) 0.5949(3) 0.091(2) Uani 1 d .
H53 H 0.5571(6) 0.5671(4) 0.5794(3) 0.109 Uiso 1 calc R
C54 C 0.4465(6) 0.5707(3) 0.6425(3) 0.081(2) Uani 1 d .
H54 H 0.4787(6) 0.5289(3) 0.6587(3) 0.097 Uiso 1 calc R
C55 C 0.3540(5) 0.6096(2) 0.6664(2) 0.0614(13) Uani 1 d .
H55 H 0.3261(5) 0.5940(2) 0.6993(2) 0.074 Uiso 1 calc R
C60 C 0.2767(5) 0.7303(2) 0.7712(2) 0.0450(11) Uani 1 d .
C61 C 0.2117(6) 0.7433(3) 0.8172(2) 0.0637(13) Uani 1 d .
H61 H 0.1185(6) 0.7552(3) 0.8116(2) 0.076 Uiso 1 calc R
C62 C 0.2808(7) 0.7392(3) 0.8708(2) 0.079(2) Uani 1 d .
H62 H 0.2345(7) 0.7489(3) 0.9008(2) 0.094 Uiso 1 calc R
C63 C 0.4168(7) 0.7211(3) 0.8800(2) 0.077(2) Uani 1 d .
H63 H 0.4630(7) 0.7174(3) 0.9162(2) 0.093 Uiso 1 calc R
C64 C 0.4859(6) 0.7081(3) 0.8353(2) 0.0706(14) Uani 1 d .
H64 H 0.5791(6) 0.6962(3) 0.8414(2) 0.085 Uiso 1 calc R
C65 C 0.4158(6) 0.7127(2) 0.7814(2) 0.0578(13) Uani 1 d .
H65 H 0.4629(6) 0.7039(2) 0.7515(2) 0.069 Uiso 1 calc R

loop_
_atom_type_symbol
_atom_type_description
_atom_type_scat_dispersion_real
_atom_type_scat_dispersion_imag
_atom_type_scat_source
C C 0.0033 0.0016 'International Tables Vol C Tables 4.2.6.8 and 6.1.1.4'
H H 0.0000 0.0000 'International Tables Vol C Tables 4.2.6.8 and 6.1.1.4'
P P 0.1023 0.0942 'International Tables Vol C Tables 4.2.6.8 and 6.1.1.4'
Sn Sn -0.8730 1.4240 'International Tables Vol C Tables 4.2.6.8 and 6.1.1.4'
Rh Rh -1.2870 0.9190 'International Tables Vol C Tables 4.2.6.8 and 6.1.1.4'
Cl Cl 0.1484 0.1585 'International Tables Vol C Tables 4.2.6.8 and 6.1.1.4'

loop_
_geom_angle_atom_site_label_1
_geom_angle_atom_site_label_2
_geom_angle_atom_site_label_3
_geom_angle
Cl2 C90 Cl1 112.6(5)
C1 Rh C3 177.5(2)
C1 Rh P2 98.2(2)
C3 Rh P2 84.0(2)
C1 Rh P1 95.4(2)
C3 Rh P1 82.4(2)
P2 Rh P1 165.16(6)
C1 Rh P3 82.2(1)
C3 Rh P3 99.0(1)
P2 Rh P3 93.80(8)
P1 Rh P3 94.09(7)
C1 Rh Sn 78.1(2)
C3 Rh Sn 100.7(2)
P2 Rh Sn 88.2(1)
P1 Rh Sn 88.6(1)
P3 Rh Sn 160.31(6)
C60 Sn C50 100.1(2)
C60 Sn C40 98.2(2)
C50 Sn C40 101.4(2)
C60 Sn Rh 117.3(1)
C50 Sn Rh 119.2(2)
C40 Sn Rh 117.0(1)
C60 Sn C1 91.1(2)
C50 Sn C1 160.9(2)
C40 Sn C1 92.2(2)
Rh Sn C1 41.8(1)
C31 P1 C32 103.5(3)
C31 P1 C30 103.3(3)
C32 P1 C30 98.2(3)
C31 P1 Rh 118.2(2)
C32 P1 Rh 115.2(2)
C30 P1 Rh 115.7(2)
C34 P2 C33 103.4(3)
C34 P2 C35 98.5(3)
C33 P2 C35 104.1(3)
C34 P2 Rh 116.1(2)
C33 P2 Rh 118.3(2)
C35 P2 Rh 113.9(2)
C38 P3 C36 103.3(3)
C38 P3 C37 103.7(3)
C36 P3 C37 97.6(3)
C38 P3 Rh 119.1(2)
C36 P3 Rh 114.4(2)
C37 P3 Rh 115.8(2)
C2 C1 Rh 173.9(3)
C2 C1 Sn 124.9(3)
Rh C1 Sn 60.1(1)
C1 C2 C10 178.2(5)
C4 C3 Rh 178.4(4)
C3 C4 C20 175.0(4)
C15 C10 C11 117.2(4)
C15 C10 C2 122.6(4)
C11 C10 C2 120.2(5)
C12 C11 C10 121.1(6)
C13 C12 C11 120.3(6)
C14 C13 C12 119.8(5)
C13 C14 C15 120.2(6)
C10 C15 C14 121.4(5)
C25 C20 C21 116.4(4)
C25 C20 C4 122.0(4)
C21 C20 C4 121.6(4)
C20 C21 C22 121.5(5)
C23 C22 C21 120.5(5)
C22 C23 C24 118.7(5)
C23 C24 C25 121.5(5)
C20 C25 C24 121.3(5)
C41 C40 C45 116.8(4)
C41 C40 Sn 122.1(3)
C45 C40 Sn 120.9(3)
C42 C41 C40 121.5(5)
C43 C42 C41 119.9(5)
C44 C43 C42 119.7(5)
C43 C44 C45 120.5(5)
C44 C45 C40 121.6(5)
C55 C50 C51 116.6(4)
C55 C50 Sn 119.7(4)
C51 C50 Sn 123.5(3)
C52 C51 C50 121.7(5)
C51 C52 C53 119.5(6)
C54 C53 C52 119.6(5)
C53 C54 C55 120.4(6)
C54 C55 C50 122.1(5)
C61 C60 C65 117.0(4)
C61 C60 Sn 121.4(4)
C65 C60 Sn 121.7(3)
C62 C61 C60 122.1(5)
C63 C62 C61 120.1(5)
C62 C63 C64 119.8(5)
C63 C64 C65 119.8(6)
C64 C65 C60 121.4(5)

loop_
_geom_bond_atom_site_label_1
_geom_bond_atom_site_label_2
_geom_bond_distance
Cl1 C90 1.682(9)
Cl2 C90 1.682(9)
Rh C1 2.028(7)
Rh C3 2.038(7)
Rh P2 2.320(4)
Rh P1 2.325(3)
Rh P3 2.369(2)
Rh Sn 2.640(2)
Sn C60 2.178(8)
Sn C50 2.181(5)
Sn C40 2.188(4)
Sn C1 2.979(4)
P1 C31 1.816(7)
P1 C32 1.827(5)
P1 C30 1.829(5)
P2 C34 1.821(5)
P2 C33 1.823(6)
P2 C35 1.831(6)
P3 C38 1.819(6)
P3 C36 1.824(6)
P3 C37 1.827(6)
C1 C2 1.207(6)
C2 C10 1.436(7)
C3 C4 1.208(6)
C4 C20 1.437(7)
C10 C15 1.382(7)
C10 C11 1.384(7)
C11 C12 1.380(8)
C12 C13 1.370(9)
C13 C14 1.348(9)
C14 C15 1.387(8)
C20 C25 1.368(6)
C20 C21 1.370(6)
C21 C22 1.397(7)
C22 C23 1.338(7)
C23 C24 1.347(7)
C24 C25 1.377(7)
C40 C41 1.386(7)
C40 C45 1.392(6)
C41 C42 1.384(7)
C42 C43 1.379(8)
C43 C44 1.357(8)
C44 C45 1.378(6)
C50 C55 1.381(6)
C50 C51 1.393(7)
C51 C52 1.379(7)
C52 C53 1.379(9)
C53 C54 1.363(9)
C54 C55 1.367(7)
C60 C61 1.385(7)
C60 C65 1.389(6)
C61 C62 1.377(8)
C62 C63 1.362(8)
C63 C64 1.382(8)
C64 C65 1.386(8)

loop_
_geom_torsion_atom_site_label_1
_geom_torsion_atom_site_label_2
_geom_torsion_atom_site_label_3
_geom_torsion_atom_site_label_4
_geom_torsion
C1 Rh Sn C60 -56.8(2)
C3 Rh Sn C60 121.0(2)
P2 Rh Sn C60 -155.5(2)
P1 Rh Sn C60 39.0(2)
P3 Rh Sn C60 -59.3(2)
C1 Rh Sn C50 -177.8(2)
C3 Rh Sn C50 -0.1(2)
P2 Rh Sn C50 83.4(2)
P1 Rh Sn C50 -82.1(2)
P3 Rh Sn C50 179.7(2)
C1 Rh Sn C40 59.6(2)
C3 Rh Sn C40 -122.7(2)
P2 Rh Sn C40 -39.2(2)
P1 Rh Sn C40 155.32(15)
P3 Rh Sn C40 57.1(2)
C1 Rh Sn C1 0.000(2)
C3 Rh Sn C1 177.7(2)
P2 Rh Sn C1 -98.7(2)
P1 Rh Sn C1 95.8(2)
P3 Rh Sn C1 -2.5(2)
C1 Rh P1 C31 0.7(2)
C3 Rh P1 C31 -178.2(2)
P2 Rh P1 C31 -154.8(2)
P3 Rh P1 C31 83.3(2)
Sn Rh P1 C31 -77.2(2)
C1 Rh P1 C32 123.7(2)
C3 Rh P1 C32 -55.2(2)
P2 Rh P1 C32 -31.8(3)
P3 Rh P1 C32 -153.7(2)
Sn Rh P1 C32 45.8(2)
C1 Rh P1 C30 -122.5(3)
C3 Rh P1 C30 58.5(3)
P2 Rh P1 C30 82.0(3)
P3 Rh P1 C30 -40.0(2)
Sn Rh P1 C30 159.5(2)
C1 Rh P2 C34 -121.6(2)
C3 Rh P2 C34 57.1(2)
P1 Rh P2 C34 33.7(3)
P3 Rh P2 C34 155.7(2)
Sn Rh P2 C34 -43.9(2)
C1 Rh P2 C33 2.3(3)
C3 Rh P2 C33 -179.0(3)
P1 Rh P2 C33 157.6(3)
P3 Rh P2 C33 -80.4(2)
Sn Rh P2 C33 80.0(3)
C1 Rh P2 C35 125.0(3)
C3 Rh P2 C35 -56.3(3)
P1 Rh P2 C35 -79.7(3)
P3 Rh P2 C35 42.3(2)
Sn Rh P2 C35 -157.3(2)
C1 Rh P3 C38 177.6(3)
C3 Rh P3 C38 -0.2(3)
P2 Rh P3 C38 -84.7(3)
P1 Rh P3 C38 82.7(3)
Sn Rh P3 C38 -179.9(2)
C1 Rh P3 C36 54.7(3)
C3 Rh P3 C36 -123.0(3)
P2 Rh P3 C36 152.5(2)
P1 Rh P3 C36 -40.1(2)
Sn Rh P3 C36 57.2(3)
C1 Rh P3 C37 -57.6(3)
C3 Rh P3 C37 124.6(3)
P2 Rh P3 C37 40.1(2)
P1 Rh P3 C37 -152.5(2)
Sn Rh P3 C37 -55.2(3)
C3 Rh C1 C2 84.2(52)
P2 Rh C1 C2 -126.7(37)
P1 Rh C1 C2 59.5(37)
P3 Rh C1 C2 -33.9(37)
Sn Rh C1 C2 146.9(37)
C3 Rh C1 Sn -62.7(35)
P2 Rh C1 Sn 86.41(9)
P1 Rh C1 Sn -87.43(8)
P3 Rh C1 Sn 179.16(5)
Sn Rh C1 Sn 0.000(1)
C60 Sn C1 C2 -44.0(4)
C50 Sn C1 C2 -170.2(4)
C40 Sn C1 C2 54.3(4)
Rh Sn C1 C2 -176.0(5)
C60 Sn C1 Rh 132.0(2)
C50 Sn C1 Rh 5.8(5)
C40 Sn C1 Rh -129.8(2)
Rh Sn C1 Rh 0.000(2)
Rh C1 C2 C10 -48.3(173)
Sn C1 C2 C10 96.5(149)
C1 Rh C3 C4 -7.0(148)
P2 Rh C3 C4 -156.3(125)
P1 Rh C3 C4 17.8(125)
P3 Rh C3 C4 110.8(125)
Sn Rh C3 C4 -69.3(125)
Rh C3 C4 C20 46.6(158)
C1 C2 C10 C15 161.0(148)
C1 C2 C10 C11 -17.7(151)
C15 C10 C11 C12 0.6(7)
C2 C10 C11 C12 179.4(5)
C10 C11 C12 C13 -2.0(9)
C11 C12 C13 C14 2.6(9)
C12 C13 C14 C15 -1.9(9)
C11 C10 C15 C14 0.1(7)
C2 C10 C15 C14 -178.6(4)
C13 C14 C15 C10 0.5(8)
C3 C4 C20 C25 83.3(52)
C3 C4 C20 C21 -95.2(51)
C25 C20 C21 C22 1.1(8)
C4 C20 C21 C22 179.7(5)
C20 C21 C22 C23 0.7(10)
C21 C22 C23 C24 -2.4(10)
C22 C23 C24 C25 2.3(9)
C21 C20 C25 C24 -1.3(8)
C4 C20 C25 C24 -179.8(5)
C23 C24 C25 C20 -0.5(9)
C60 Sn C40 C41 61.8(4)
C50 Sn C40 C41 163.9(4)
Rh Sn C40 C41 -64.6(4)
C1 Sn C40 C41 -29.6(4)
C60 Sn C40 C45 -114.2(4)
C50 Sn C40 C45 -12.1(4)
Rh Sn C40 C45 119.3(4)
C1 Sn C40 C45 154.4(4)
C45 C40 C41 C42 -0.1(8)
Sn C40 C41 C42 -176.3(4)
C40 C41 C42 C43 -0.6(9)
C41 C42 C43 C44 0.2(10)
C42 C43 C44 C45 1.0(9)
C43 C44 C45 C40 -1.7(8)
C41 C40 C45 C44 1.3(7)
Sn C40 C45 C44 177.5(4)
C60 Sn C50 C55 45.4(4)
C40 Sn C50 C55 -55.2(4)
Rh Sn C50 C55 174.8(3)
C1 Sn C50 C55 170.4(3)
C60 Sn C50 C51 -130.1(4)
C40 Sn C50 C51 129.3(4)
Rh Sn C50 C51 -0.7(4)
C1 Sn C50 C51 -5.1(7)
C55 C50 C51 C52 0.4(7)
Sn C50 C51 C52 176.0(4)
C50 C51 C52 C53 -1.3(8)
C51 C52 C53 C54 2.2(9)
C52 C53 C54 C55 -2.3(9)
C53 C54 C55 C50 1.4(9)
C51 C50 C55 C54 -0.4(7)
Sn C50 C55 C54 -176.3(4)
C50 Sn C60 C61 -159.1(4)
C40 Sn C60 C61 -55.9(4)
Rh Sn C60 C61 70.3(4)
C1 Sn C60 C61 36.4(4)
C50 Sn C60 C65 18.4(4)
C40 Sn C60 C65 121.6(3)
Rh Sn C60 C65 -112.2(3)
C1 Sn C60 C65 -146.1(3)
C65 C60 C61 C62 0.1(7)
Sn C60 C61 C62 177.7(4)
C60 C61 C62 C63 -0.9(8)
C61 C62 C63 C64 1.3(9)
C62 C63 C64 C65 -0.8(8)
C63 C64 C65 C60 0.0(7)
C61 C60 C65 C64 0.4(6)
Sn C60 C65 C64 -177.2(4)
